data_2012478
loop_
_publ_author_name
'Hinkle, Robert J.'
'McDonald, Robert'

_publ_section_title
;
 (<i>Z</i>)-2-Methylbuten-1-yl(aryl)iodonium trifluoromethanesulfonates
 containing electron-withdrawing groups on the aryl moiety
;
_journal_issue 2
_journal_name_full 'Acta Crystallographica Section C'
_journal_page_first o117
_journal_page_last o121
_journal_paper_doi 10.1107/S0108270101019084
_journal_volume 58
_journal_year 2002
_chemical_formula_iupac 'C12 H13 F3 I + , C F3 O3 S -'
_chemical_formula_moiety 'C12 H13 F3 I + , C F3 O3 S -'
_chemical_formula_sum 'C13 H13 F6 I O3 S'
_chemical_formula_weight 490.19
_chemical_name_systematic
;
(Z)-2-methylbut-1-en-1-yl-(4-trifluoromethylphenyl)iodonium
trifluoromethanesulfonate
;
_space_group_IT_number 14
_symmetry_cell_setting monoclinic
_symmetry_space_group_name_Hall '-P 2yn'
_symmetry_space_group_name_H-M 'P 1 21/n 1'
_atom_sites_solution_hydrogens geom
_atom_sites_solution_primary direct
_atom_sites_solution_secondary difmap
_cell_angle_alpha 90
_cell_angle_beta 96.803(10)
_cell_angle_gamma 90
_cell_formula_units_Z 4
_cell_length_a 6.5676(7)
_cell_length_b 17.2459(18)
_cell_length_c 15.7394(16)
_cell_measurement_reflns_used 5559
_cell_measurement_temperature 193(2)
_cell_measurement_theta_max 26.4
_cell_measurement_theta_min 2.4
_cell_volume 1770.2(3)
_computing_cell_refinement SMART
_computing_data_collection 'SMART (Bruker, 1997)'
_computing_data_reduction 'SHELXTL (Sheldrick, 1997a)'
_computing_molecular_graphics SHELXTL
_computing_publication_material SHELXTL
_computing_structure_refinement 'SHELXL97 (Sheldrick, 1997b)'
_computing_structure_solution 'SHELXS97 (Sheldrick, 1990)'
_diffrn_ambient_temperature 193(2)
_diffrn_detector_area_resol_mean 8.192
_diffrn_measured_fraction_theta_full .998
_diffrn_measured_fraction_theta_max .998
_diffrn_measurement_device_type 'Bruker P4/RA/SMART 1000 CCD area-detector'
_diffrn_measurement_method '\f and \w scans'
_diffrn_radiation_monochromator graphite
_diffrn_radiation_source 'fine-focus rotating anode'
_diffrn_radiation_type MoK\a
_diffrn_radiation_wavelength .71073
_diffrn_reflns_av_R_equivalents .028
_diffrn_reflns_av_sigmaI/netI .028
_diffrn_reflns_limit_h_max 3
_diffrn_reflns_limit_h_min -8
_diffrn_reflns_limit_k_max 21
_diffrn_reflns_limit_k_min -21
_diffrn_reflns_limit_l_max 18
_diffrn_reflns_limit_l_min -19
_diffrn_reflns_number 8591
_diffrn_reflns_theta_full 26.37
_diffrn_reflns_theta_max 26.37
_diffrn_reflns_theta_min 1.76
_diffrn_standards_decay_% <1
_diffrn_standards_interval_time 1110
_diffrn_standards_number 169
_exptl_absorpt_coefficient_mu 1.994
_exptl_absorpt_correction_T_max .772
_exptl_absorpt_correction_T_min .601
_exptl_absorpt_correction_type empirical
_exptl_absorpt_process_details '(SADABS; Sheldrick, 1996)'
_exptl_crystal_colour colorless
_exptl_crystal_density_diffrn 1.839
_exptl_crystal_density_method 'not measured'
_exptl_crystal_description prism
_exptl_crystal_F_000 952
_exptl_crystal_size_max .33
_exptl_crystal_size_mid .22
_exptl_crystal_size_min .13
_refine_diff_density_max 1.40
_refine_diff_density_min -1.16
_refine_ls_extinction_method none
_refine_ls_goodness_of_fit_ref 1.035
_refine_ls_hydrogen_treatment constr
_refine_ls_matrix_type full
_refine_ls_number_parameters 256
_refine_ls_number_reflns 3622
_refine_ls_number_restraints 0
_refine_ls_restrained_S_all 1.035
_refine_ls_R_factor_all .059
_refine_ls_R_factor_gt .049
_refine_ls_shift/su_max <0.001
_refine_ls_shift/su_mean .000
_refine_ls_structure_factor_coef Fsqd
_refine_ls_weighting_details 'calc w = 1/[\s^2^(Fo^2^)+(0.0793P)^2^+3.5701P] where P=(Fo^2^+2Fc^2^)/3'
_refine_ls_weighting_scheme calc
_refine_ls_wR_factor_gt .134
_refine_ls_wR_factor_ref .144
_reflns_number_gt 2912
_reflns_number_total 3622
_reflns_threshold_expression I>2\s(I)
_cod_data_source_file bk1616.cif
_cod_data_source_block I
_cod_depositor_comments
;
The following automatic conversions were performed:
'_symmetry_cell_setting' value 'Monoclinic' changed to 'monoclinic'
according to '/home/saulius/struct/CIF-dictionaries/cif_core.dic'
dictionary named 'cif_core.dic' version 2.4.1 from 2010-06-29.

Automatic conversion script
Id: cif_fix_enum 1527 2010-12-29 10:47:43Z saulius 

The following automatic conversions were performed:

'_symmetry_cell_setting' value 'Monoclinic' changed to 'monoclinic'
according to /home/saulius/struct/CIF-dictionaries/cif_core.dic
dictionary named 'cif_core.dic' version 2.4.1 from 2010-06-29.

Automatic conversion script
Id: cif_fix_values 1715 2011-07-08 13:25:40Z adriana 
;
_cod_original_sg_symbol_H-M 'P 21/n'
_cod_database_code 2012478
_cod_database_fobs_code 2012478

loop_
_symmetry_equiv_pos_as_xyz
'x, y, z'
'-x+1/2, y+1/2, -z+1/2'
'-x, -y, -z'
'x-1/2, -y-1/2, z-1/2'

loop_
_atom_site_label
_atom_site_fract_x
_atom_site_fract_y
_atom_site_fract_z
_atom_site_U_iso_or_equiv
_atom_site_adp_type
_atom_site_calc_flag
_atom_site_refinement_flags
_atom_site_occupancy
_atom_site_disorder_assembly
_atom_site_disorder_group
_atom_site_type_symbol
I .25211(6) .07166(2) .39397(2) .05832(17) Uani d . 1 . . I
F1A .779(3) -.0780(8) .0715(15) .114(6) Uani d P .60 A 1 F
F2A 1.008(2) -.0094(12) .1313(13) .116(8) Uani d P .60 A 1 F
F3A .778(3) .0378(11) .0353(9) .130(5) Uani d P .60 A 1 F
F1B .898(3) .0584(10) .0788(13) .110(5) Uani d P .40 A 2 F
F2B .728(5) -.040(2) .046(2) .163(16) Uani d P .40 A 2 F
F3B .992(5) -.0410(19) .137(3) .148(15) Uani d P .40 A 2 F
C1 .2892(9) .1912(3) .3831(4) .0582(13) Uani d . 1 . . C
H1 .4107 .2139 .4113 .070 Uiso calc R 1 . . H
C2 .1548(9) .2374(3) .3396(4) .0611(14) Uani d . 1 C . C
C3 .2051(13) .3224(4) .3387(6) .087(2) Uani d . 1 . . C
H3A .3412 .3311 .3700 .104 Uiso calc R 1 . . H
H3B .1026 .3516 .3660 .104 Uiso calc R 1 . . H
H3C .2042 .3399 .2794 .104 Uiso calc R 1 . . H
C4 -.0440(12) .2128(5) .2897(6) .087(2) Uani d . 1 . . C
H4A -.0287 .2156 .2279 .104 Uiso calc PR .55 B 1 H
H4B -.0698 .1579 .3034 .104 Uiso calc PR .55 B 1 H
H4C -.0540 .1558 .2953 .104 Uiso calc PR .45 B 2 H
H4D -.1561 .2355 .3185 .104 Uiso calc PR .45 B 2 H
C5A -.2194(19) .2575(11) .3050(11) .099(5) Uani d P .55 C 1 C
H5AA -.3411 .2371 .2700 .119 Uiso calc PR .55 C 1 H
H5AB -.1984 .3117 .2897 .119 Uiso calc PR .55 C 1 H
H5AC -.2389 .2541 .3656 .119 Uiso calc PR .55 C 1 H
C5B -.085(4) .2304(14) .2029(17) .127(9) Uani d P .45 C 2 C
H5BA -.2199 .2099 .1806 .152 Uiso calc PR .45 C 2 H
H5BB .0203 .2067 .1719 .152 Uiso calc PR .45 C 2 H
H5BC -.0835 .2867 .1952 .152 Uiso calc PR .45 C 2 H
C11 .4408(8) .0436(3) .2992(3) .0505(11) Uani d . 1 . . C
C12 .3911(10) .0741(3) .2178(4) .0617(14) Uani d . 1 . . C
H12 .2738 .1061 .2052 .074 Uiso calc R 1 . . H
C13 .5142(12) .0571(4) .1558(4) .0686(16) Uani d . 1 . . C
H13 .4814 .0773 .0997 .082 Uiso calc R 1 . . H
C14 .6853(9) .0109(3) .1741(4) .0597(13) Uani d . 1 A . C
C15 .7324(9) -.0197(3) .2560(4) .0613(14) Uani d . 1 . . C
H15 .8482 -.0525 .2683 .074 Uiso calc R 1 . . H
C16 .6113(9) -.0024(3) .3190(4) .0586(13) Uani d . 1 . . C
H16 .6447 -.0219 .3754 .070 Uiso calc R 1 . . H
C17 .8163(14) -.0069(5) .1053(5) .083(2) Uani d . 1 . . C
S .1446(2) -.13161(7) .45215(9) .0509(3) Uani d . 1 . . S
F4 .0404(14) -.2746(3) .4769(4) .153(3) Uani d . 1 . . F
F5 .3494(17) -.2596(5) .4455(7) .211(5) Uani d . 1 . . F
F6 .1033(11) -.2512(3) .3506(3) .1194(19) Uani d . 1 . . F
O1 .2266(14) -.0966(4) .3842(4) .138(4) Uani d . 1 . . O
O2 -.0661(10) -.1162(5) .4485(5) .134(3) Uani d . 1 . . O
O3 .2366(11) -.1253(4) .5371(4) .123(2) Uani d . 1 . . O
C20 .151(2) -.2333(5) .4286(6) .107(3) Uani d . 1 . . C

loop_
_atom_site_aniso_label
_atom_site_aniso_U_11
_atom_site_aniso_U_22
_atom_site_aniso_U_33
_atom_site_aniso_U_12
_atom_site_aniso_U_13
_atom_site_aniso_U_23
I .0642(3) .0482(2) .0632(3) -.00288(15) .01052(17) .01018(15)
F1A .131(13) .085(7) .137(13) -.017(7) .057(10) -.050(7)
F2A .073(8) .161(18) .120(11) -.026(10) .029(7) -.040(12)
F3A .175(14) .137(12) .087(8) .064(11) .058(8) .032(8)
F1B .143(15) .096(10) .104(12) .016(11) .072(11) .010(10)
F2B .129(17) .24(4) .12(2) -.02(3) .036(16) -.12(3)
F3B .14(3) .15(2) .17(2) .09(2) .07(2) .040(19)
C1 .055(3) .046(3) .074(4) -.006(2) .008(3) .003(3)
C2 .061(3) .056(3) .068(4) .002(3) .018(3) .012(3)
C3 .096(5) .053(4) .114(6) .004(3) .025(4) .014(4)
C4 .072(4) .073(4) .111(6) -.001(3) -.007(4) .023(4)
C5A .046(6) .137(14) .111(11) .014(7) -.002(7) .008(10)
C5B .107(16) .111(17) .15(2) .019(13) -.043(15) .027(15)
C11 .055(3) .041(2) .054(3) -.002(2) .000(2) .004(2)
C12 .071(4) .054(3) .059(3) .014(3) .002(3) .012(2)
C13 .092(5) .055(3) .058(3) .013(3) .006(3) .007(3)
C14 .065(3) .049(3) .065(3) -.001(3) .006(3) -.004(3)
C15 .055(3) .057(3) .068(3) .010(3) -.008(3) -.001(3)
C16 .063(3) .053(3) .056(3) .005(2) -.010(2) .006(2)
C17 .097(5) .073(5) .082(5) .008(4) .020(4) -.002(4)
S .0582(7) .0398(6) .0563(7) -.0007(5) .0138(6) .0003(5)
F4 .275(9) .059(3) .135(5) -.039(4) .072(5) -.001(3)
F5 .219(9) .164(7) .231(10) .118(7) -.044(7) -.054(7)
F6 .176(5) .093(3) .088(3) -.019(3) .013(3) -.044(3)
O1 .249(10) .057(3) .135(6) -.033(4) .127(6) -.012(3)
O2 .097(4) .146(6) .163(7) .050(4) .039(4) .043(5)
O3 .133(5) .125(5) .102(4) -.009(4) -.017(4) -.037(4)
C20 .182(10) .065(5) .076(5) -.010(6) .018(6) .000(4)

loop_
_atom_type_symbol
_atom_type_description
_atom_type_scat_dispersion_real
_atom_type_scat_dispersion_imag
_atom_type_scat_source
C C .0033 .0016 'International Tables Vol C Tables 4.2.6.8 and 6.1.1.4'
H H .0000 .0000 'International Tables Vol C Tables 4.2.6.8 and 6.1.1.4'
O O .0106 .0060 'International Tables Vol C Tables 4.2.6.8 and 6.1.1.4'
F F .0171 .0103 'International Tables Vol C Tables 4.2.6.8 and 6.1.1.4'
S S .1246 .1234 'International Tables Vol C Tables 4.2.6.8 and 6.1.1.4'
I I -.4742 1.8119 'International Tables Vol C Tables 4.2.6.8 and 6.1.1.4'

loop_
_geom_angle_atom_site_label_1
_geom_angle_atom_site_label_2
_geom_angle_atom_site_label_3
_geom_angle_site_symmetry_1
_geom_angle_site_symmetry_3
_geom_angle
_geom_angle_publ_flag
O1 I O2 . 3_556 105.86(19) yes
O1 I C1 . . 171.2(2) yes
O1 I C11 . . 76.64(18) yes
O2 I C1 3_556 . 82.9(2) yes
O2 I C11 3_556 . 168.2(2) yes
C1 I C11 . . 94.9(2) yes
I C1 C2 . . 124.2(5) yes
I C1 H1 . . 117.9 no
C2 C1 H1 . . 117.9 no
C1 C2 C3 . . 117.4(6) yes
C1 C2 C4 . . 126.0(6) yes
C3 C2 C4 . . 116.6(6) yes
C2 C3 H3A . . 109.5 no
C2 C3 H3B . . 109.5 no
C2 C3 H3C . . 109.5 no
H3A C3 H3B . . 109.5 no
H3A C3 H3C . . 109.5 no
H3B C3 H3C . . 109.5 no
C2 C4 C5A . . 115.3(9) yes
C2 C4 C5B . . 120.4(12) yes
C2 C4 H4A . . 108.4 no
C2 C4 H4B . . 108.4 no
C2 C4 H4C . . 107.2 no
C2 C4 H4D . . 107.2 no
C5A C4 H4A . . 108.4 no
C5A C4 H4B . . 108.4 no
C5A C4 H4C . . 117.1 no
C5B C4 H4C . . 107.2 no
C5B C4 H4D . . 107.2 no
H4A C4 H4B . . 107.5 no
H4C C4 H4D . . 106.9 no
C4 C5A H5AA . . 109.5 no
C4 C5A H5AB . . 109.5 no
C4 C5A H5AC . . 109.5 no
H5AA C5A H5AB . . 109.5 no
H5AA C5A H5AC . . 109.5 no
H5AB C5A H5AC . . 109.5 no
C4 C5B H5BA . . 109.5 no
C4 C5B H5BB . . 109.5 no
C4 C5B H5BC . . 109.5 no
H5BA C5B H5BB . . 109.5 no
H5BA C5B H5BC . . 109.5 no
H5BB C5B H5BC . . 109.5 no
C12 C11 C16 . . 121.6(6) no
I C11 C12 . . 118.3(4) yes
I C11 C16 . . 120.2(4) yes
C11 C12 C13 . . 118.8(6) no
C11 C12 H12 . . 120.6 no
C13 C12 H12 . . 120.6 no
C12 C13 C14 . . 120.6(6) no
C12 C13 H13 . . 119.7 no
C14 C13 H13 . . 119.7 no
C13 C14 C15 . . 119.9(6) no
C13 C14 C17 . . 119.5(6) no
C15 C14 C17 . . 120.6(6) no
C14 C15 C16 . . 120.1(5) no
C16 C15 H15 . . 120.0 no
C14 C15 H15 . . 120.0 no
C11 C16 C15 . . 119.0(5) no
C11 C16 H16 . . 120.5 no
C15 C16 H16 . . 120.5 no
F1A C17 F2A . . 102.7(13) no
F1A C17 F3A . . 101.0(13) no
F1A C17 C14 . . 112.5(11) no
F2A C17 F3A . . 111.3(15) no
F2A C17 C14 . . 113.9(11) no
F3A C17 C14 . . 114.2(8) no
F1B C17 F2B . . 110(2) no
F1B C17 F3B . . 97.1(18) no
F2B C17 F3B . . 113(2) no
F1B C17 C14 . . 109.8(9) no
F2B C17 C14 . . 113.6(16) no
F3B C17 C14 . . 111.8(19) no
O1 S O2 . . 110.9(5) yes
O1 S O3 . . 122.4(5) yes
O2 S O3 . . 109.6(5) yes
O1 S C20 . . 104.2(4) yes
O2 S C20 . . 102.9(6) yes
O3 S C20 . . 104.7(4) yes
I O1 S . . 114.7(3) yes
S C20 F4 . . 112.4(7) yes
S C20 F5 . . 109.0(8) yes
S C20 F6 . . 115.5(7) yes
F4 C20 F5 . . 106.4(9) yes
F4 C20 F6 . . 109.7(9) yes
F5 C20 F6 . . 103.0(9) yes

loop_
_geom_bond_atom_site_label_1
_geom_bond_atom_site_label_2
_geom_bond_site_symmetry_2
_geom_bond_distance
_geom_bond_publ_flag
I C1 . 2.086(6) yes
I O1 . 2.909(6) yes
I O2 3_556 2.991(8) yes
I C11 . 2.106(6) yes
F1A C17 . 1.347(18) no
F2A C17 . 1.279(18) no
F3A C17 . 1.344(14) no
F1B C17 . 1.336(19) no
F2B C17 . 1.18(3) no
F3B C17 . 1.34(3) no
C1 C2 . 1.319(8) yes
C1 H1 . .9500 no
C2 C3 . 1.502(9) yes
C2 C4 . 1.503(10) yes
C3 H3A . .9800 no
C3 H3B . .9800 no
C3 H3C . .9800 no
C4 C5A . 1.429(16) yes
C4 C5B . 1.39(2) yes
C4 H4A . .9900 no
C4 H4B . .9900 no
C4 H4C . .9900 no
C4 H4D . .9900 no
C5A H5AA . .9800 no
C5A H5AB . .9800 no
C5A H5AC . .9800 no
C5B H5BA . .9800 no
C5B H5BB . .9800 no
C5B H5BC . .9800 no
C11 C12 . 1.387(8) no
C11 C16 . 1.378(8) no
C12 C13 . 1.371(10) no
C12 H12 . .9500 no
C13 C14 . 1.379(9) no
C13 H13 . .9500 no
C14 C15 . 1.393(8) no
C14 C17 . 1.493(10) no
C15 C16 . 1.375(9) no
C15 H15 . .9500 no
C16 H16 . .9500 no
S O1 . 1.391(5) yes
S O2 . 1.403(6) yes
S O3 . 1.405(6) yes
S C20 . 1.794(9) yes
F4 C20 . 1.321(11) yes
F5 C20 . 1.378(14) yes
F6 C20 . 1.268(10) yes

loop_
_geom_torsion_atom_site_label_1
_geom_torsion_atom_site_label_2
_geom_torsion_atom_site_label_3
_geom_torsion_atom_site_label_4
_geom_torsion_site_symmetry_1
_geom_torsion
_geom_torsion_publ_flag
O2 I O1 S 3_556 -2.6(6) no
C11 I O1 S . 165.5(6) no
O2 I C1 C2 3_556 -92.1(6) no
C11 I C1 C2 . 99.6(6) no
O1 I C11 C12 . 120.3(5) no
O1 I C11 C16 . -61.1(5) no
O2 I C11 C12 3_556 -136.1(9) no
O2 I C11 C16 3_556 42.5(12) no
C1 I C11 C12 . -57.4(5) no
C1 I C11 C16 . 121.2(5) no
I C1 C2 C3 . 179.7(5) no
I C1 C2 C4 . -1.1(10) no
C1 C2 C4 C5A . 132.1(10) no
C1 C2 C4 C5B . -123.2(14) no
C3 C2 C4 C5A . -48.7(12) no
C3 C2 C4 C5B . 56.0(16) no
I C11 C12 C13 . 179.2(5) no
C16 C11 C12 C13 . .6(9) no
I C11 C16 C15 . -179.8(4) no
C12 C11 C16 C15 . -1.3(9) no
C11 C12 C13 C14 . -.4(10) no
C12 C13 C14 C15 . .9(10) no
C12 C13 C14 C17 . 179.8(7) no
C13 C14 C15 C16 . -1.6(9) no
C17 C14 C15 C16 . 179.6(6) no
C13 C14 C17 F1A . -100.8(13) no
C13 C14 C17 F2A . 142.8(12) no
C13 C14 C17 F3A . 13.5(16) no
C13 C14 C17 F1B . 63.0(15) no
C13 C14 C17 F2B . -60(3) no
C13 C14 C17 F3B . 169.5(17) no
C15 C14 C17 F1A . 78.0(13) no
C15 C14 C17 F2A . -38.3(14) no
C15 C14 C17 F3A . -167.6(13) no
C15 C14 C17 F1B . -118.2(14) no
C15 C14 C17 F2B . 118(3) no
C15 C14 C17 F3B . -11.6(19) no
C14 C15 C16 C11 . 1.8(9) no
O2 S O1 I . 70.4(6) no
O3 S O1 I . -61.4(7) no
C20 S O1 I . -179.6(5) no
O1 S C20 F4 . -167.0(8) no
O1 S C20 F5 . 75.3(8) no
O1 S C20 F6 . -40.0(10) no
O2 S C20 F4 . -51.2(9) no
O2 S C20 F5 . -168.9(8) no
O2 S C20 F6 . 75.8(10) no
O3 S C20 F5 . -54.4(8) no
O3 S C20 F4 . 63.3(10) no
O3 S C20 F6 . -169.7(9) no
